data_2019925
loop_
_publ_author_name
'Orrego Hernandez, Jessica'
'Portilla, Jaime'
'Cobo, Justo'
'Glidewell, Christopher'

_publ_section_title
;
 Two different reaction products from the reaction of
 1-aryl-5-chloro-3-methyl-1<i>H</i>-pyrazole-4-carbaldehyde with
 cyclohexylamine when the aryl substituent is phenyl or pyridin-2-yl:
 hydrogen-bonded sheets <i>versus</i> dimers
;
_journal_coeditor_code QS3046
_journal_issue 5
_journal_name_full 'Acta Crystallographica Section C'
_journal_page_first
;
;
_journal_paper_doi 10.1107/S2053229615006403
_journal_volume 71
_journal_year 2015
_chemical_formula_iupac 'C17 H21 N3 O'
_chemical_formula_moiety 'C17 H21 N3 O'
_chemical_formula_sum 'C17 H21 N3 O'
_chemical_formula_weight 283.37
_chemical_name_systematic
(<i>Z</i>)-4-[(Cyclohexylamino)methylidene]-3-methyl-1-phenyl-1<i>H</i>-pyrazol-5(4<i>H</i>)-one
_space_group_crystal_system triclinic
_space_group_IT_number 2
_space_group_name_Hall '-P 1'
_space_group_name_H-M_alt 'P -1'
_symmetry_space_group_name_Hall '-P 1'
_symmetry_space_group_name_H-M 'P -1'
_atom_sites_solution_hydrogens mixed
_audit_creation_method SHELXL-2014
_cell_angle_alpha 91.243(3)
_cell_angle_beta 92.678(10)
_cell_angle_gamma 101.004(4)
_cell_formula_units_Z 4
_cell_length_a 7.3348(3)
_cell_length_b 7.3614(10)
_cell_length_c 29.2335(6)
_cell_measurement_reflns_used 5553
_cell_measurement_temperature 294(2)
_cell_measurement_theta_max 69.879
_cell_measurement_theta_min 3.028
_cell_volume 1547.0(2)
_computing_cell_refinement
;
CrysAlis PRO (Agilent, 2012)
;
_computing_data_collection
;
CrysAlis PRO (Agilent, 2012)
;
_computing_data_reduction
;
CrysAlis PRO (Agilent, 2012)
;
_computing_molecular_graphics
;
PLATON (Spek, 2009)
;
_computing_publication_material
;
SHELXL2014 (Sheldrick, 2015) and PLATON (Spek, 2009)
;
_computing_structure_refinement
;
SHELXL2014 (Sheldrick, 2015)
;
_computing_structure_solution
;
SHELXS97 (Sheldrick, 2008)
;
_diffrn_ambient_temperature 294(2)
_diffrn_detector_area_resol_mean 5.3072
_diffrn_measured_fraction_theta_full 0.988
_diffrn_measured_fraction_theta_max 0.984
_diffrn_measurement_device_type
;
Agilent SuperNova Dual diffractometer with Cu at zero and Atlas detector
;
_diffrn_measurement_method \w
_diffrn_radiation_monochromator graphite
_diffrn_radiation_source 'fine-focus sealed tube'
_diffrn_radiation_type CuK\a
_diffrn_radiation_wavelength 1.54184
_diffrn_reflns_av_R_equivalents 0.0507
_diffrn_reflns_av_sigmaI/netI 0.0260
_diffrn_reflns_limit_h_max 8
_diffrn_reflns_limit_h_min -8
_diffrn_reflns_limit_k_max 8
_diffrn_reflns_limit_k_min -8
_diffrn_reflns_limit_l_max 35
_diffrn_reflns_limit_l_min -35
_diffrn_reflns_number 48525
_diffrn_reflns_theta_full 67.684
_diffrn_reflns_theta_max 68.088
_diffrn_reflns_theta_min 3.028
_diffrn_standards_decay_% 0
_exptl_absorpt_coefficient_mu 0.612
_exptl_absorpt_correction_T_max 0.970
_exptl_absorpt_correction_T_min 0.868
_exptl_absorpt_correction_type multi-scan
_exptl_absorpt_process_details
;
(SADABS; Sheldrick, 2003)
;
_exptl_crystal_colour 'pale yellow'
_exptl_crystal_density_diffrn 1.217
_exptl_crystal_description needle
_exptl_crystal_F_000 608
_exptl_crystal_size_max 0.240
_exptl_crystal_size_mid 0.070
_exptl_crystal_size_min 0.050
_refine_diff_density_max 0.167
_refine_diff_density_min -0.195
_refine_ls_extinction_method none
_refine_ls_goodness_of_fit_ref 1.097
_refine_ls_hydrogen_treatment mixed
_refine_ls_matrix_type full
_refine_ls_number_parameters 403
_refine_ls_number_reflns 5553
_refine_ls_number_restraints 17
_refine_ls_restrained_S_all 1.097
_refine_ls_R_factor_all 0.0583
_refine_ls_R_factor_gt 0.0458
_refine_ls_shift/su_max 0.000
_refine_ls_shift/su_mean 0.000
_refine_ls_structure_factor_coef Fsqd
_refine_ls_weighting_details 'w = 1/[\s^2^(Fo^2^)+(0.0671P)^2^+0.3343P] where P=(Fo^2^+2Fc^2^)/3'
_refine_ls_weighting_scheme calc
_refine_ls_wR_factor_gt 0.1342
_refine_ls_wR_factor_ref 0.1389
_reflns_number_gt 4785
_reflns_number_total 5553
_reflns_threshold_expression I>2\s(I)
_cod_data_source_file qs3046sup1.cif
_cod_data_source_block II
_cod_database_code 2019925
_cod_database_fobs_code 2019925
_shelx_space_group_comment
;
The symmetry employed for this shelxl refinement is uniquely defined
by the following loop, which should always be used as a source of
symmetry information in preference to the above space-group names.
They are only intended as comments.
;
_shelx_estimated_absorpt_t_min 0.867
_shelx_estimated_absorpt_t_max 0.970
_shelxl_version_number 2.014

loop_
_space_group_symop_operation_xyz
'x, y, z'
'-x, -y, -z'

loop_
_atom_site_type_symbol
_atom_site_label
_atom_site_fract_x
_atom_site_fract_y
_atom_site_fract_z
_atom_site_U_iso_or_equiv
_atom_site_adp_type
_atom_site_calc_flag
_atom_site_occupancy
_atom_site_disorder_assembly
_atom_site_disorder_group
N N11 0.85583(18) 0.7725(2) 0.41579(4) 0.0491(3) Uani d 1 . .
N N12 1.04864(18) 0.8406(2) 0.42198(5) 0.0528(3) Uani d 1 . .
C C13 1.0894(2) 0.8147(2) 0.46486(5) 0.0475(4) Uani d 1 . .
C C14 0.9308(2) 0.7291(2) 0.48826(5) 0.0441(3) Uani d 1 . .
C C15 0.7777(2) 0.7001(2) 0.45505(5) 0.0439(3) Uani d 1 . .
O O15 0.61219(16) 0.62744(18) 0.45914(4) 0.0566(3) Uani d 1 . .
C C111 0.7668(2) 0.7933(2) 0.37306(5) 0.0476(4) Uani d 1 . .
C C112 0.5874(3) 0.8250(2) 0.37051(6) 0.0553(4) Uani d 1 . .
H H112 0.5244 0.8336 0.3971 0.066 Uiso calc 1 . .
C C113 0.5018(3) 0.8439(3) 0.32822(7) 0.0658(5) Uani d 1 . .
H H113 0.3800 0.8631 0.3265 0.079 Uiso calc 1 . .
C C114 0.5939(3) 0.8347(3) 0.28899(7) 0.0772(6) Uani d 1 . .
H H114 0.5357 0.8480 0.2606 0.093 Uiso calc 1 . .
C C115 0.7725(3) 0.8056(4) 0.29187(7) 0.0833(7) Uani d 1 . .
H H115 0.8358 0.8001 0.2652 0.100 Uiso calc 1 . .
C C116 0.8604(3) 0.7844(3) 0.33334(6) 0.0666(5) Uani d 1 . .
H H116 0.9819 0.7642 0.3347 0.080 Uiso calc 1 . .
C C131 1.2824(2) 0.8751(3) 0.48463(6) 0.0626(5) Uani d 1 . .
H H13A 1.3536 0.9565 0.4640 0.094 Uiso calc 1 . .
H H13B 1.3384 0.7688 0.4892 0.094 Uiso calc 1 . .
H H13C 1.2798 0.9391 0.5135 0.094 Uiso calc 1 . .
C C16 0.9184(2) 0.6963(2) 0.53432(5) 0.0472(4) Uani d 0.68(3) A -1
H H16 1.0268 0.7293 0.5529 0.057 Uiso calc 0.68(3) A -1
N N17 0.7672(2) 0.62286(19) 0.55411(4) 0.0509(3) Uani d 0.68(3) A -1
H H17 0.6708 0.5829 0.5362 0.061 Uiso calc 0.68(3) A -1
C C171 0.7421(8) 0.6004(8) 0.60308(8) 0.0555(5) Uani d 0.68(3) A -1
H H171 0.6978 0.4684 0.6080 0.067 Uiso calc 0.68(3) A -1
C C172 0.5909(13) 0.7031(12) 0.6172(2) 0.0629(12) Uani d 0.68(3) A -1
H H17A 0.6293 0.8340 0.6117 0.075 Uiso calc 0.68(3) A -1
H H17B 0.4774 0.6571 0.5988 0.075 Uiso calc 0.68(3) A -1
C C173 0.5536(19) 0.6774(13) 0.6677(2) 0.0788(18) Uani d 0.68(3) A -1
H H17C 0.4640 0.7514 0.6765 0.095 Uiso calc 0.68(3) A -1
H H17D 0.5008 0.5486 0.6726 0.095 Uiso calc 0.68(3) A -1
C C174 0.731(2) 0.7345(14) 0.69727(18) 0.089(2) Uani d 0.68(3) A -1
H H17E 0.7056 0.7086 0.7290 0.106 Uiso calc 0.68(3) A -1
H H17F 0.7755 0.8668 0.6952 0.106 Uiso calc 0.68(3) A -1
C C175 0.8801(18) 0.6324(18) 0.68246(15) 0.0908(17) Uani d 0.68(3) A -1
H H17G 0.8403 0.5012 0.6873 0.109 Uiso calc 0.68(3) A -1
H H17H 0.9934 0.6757 0.7012 0.109 Uiso calc 0.68(3) A -1
C C176 0.9202(11) 0.6618(17) 0.63217(16) 0.0668(12) Uani d 0.68(3) A -1
H H17I 0.9696 0.7916 0.6275 0.080 Uiso calc 0.68(3) A -1
H H17J 1.0121 0.5907 0.6233 0.080 Uiso calc 0.68(3) A -1
C C18 0.9184(2) 0.6963(2) 0.53432(5) 0.0472(4) Uani d 0.32(3) A -2
H H18X 1.0268 0.7293 0.5529 0.057 Uiso calc 0.32(3) A -2
N N18 0.7672(2) 0.62286(19) 0.55411(4) 0.0509(3) Uani d 0.32(3) A -2
H H18 0.6682 0.5847 0.5370 0.061 Uiso calc 0.32(3) A -2
C C181 0.7549(14) 0.6010(17) 0.60380(14) 0.0555(5) Uani d 0.32(3) A -2
H H181 0.6953 0.4727 0.6089 0.067 Uiso calc 0.32(3) A -2
C C182 0.632(2) 0.727(3) 0.6226(3) 0.0629(12) Uani d 0.32(3) A -2
H H18A 0.5106 0.6990 0.6065 0.075 Uiso calc 0.32(3) A -2
H H18B 0.6866 0.8548 0.6174 0.075 Uiso calc 0.32(3) A -2
C C183 0.609(2) 0.700(3) 0.6738(4) 0.0788(18) Uani d 0.32(3) A -2
H H18C 0.5359 0.7863 0.6853 0.095 Uiso calc 0.32(3) A -2
H H18D 0.5428 0.5756 0.6787 0.095 Uiso calc 0.32(3) A -2
C C184 0.796(3) 0.732(3) 0.6997(3) 0.089(2) Uani d 0.32(3) A -2
H H18E 0.7791 0.7067 0.7317 0.106 Uiso calc 0.32(3) A -2
H H18F 0.8568 0.8608 0.6976 0.106 Uiso calc 0.32(3) A -2
C C185 0.919(3) 0.608(4) 0.6803(3) 0.0908(17) Uani d 0.32(3) A -2
H H18G 0.8635 0.4801 0.6850 0.109 Uiso calc 0.32(3) A -2
H H18H 1.0396 0.6348 0.6966 0.109 Uiso calc 0.32(3) A -2
C C186 0.9435(17) 0.637(4) 0.6293(3) 0.0668(12) Uani d 0.32(3) A -2
H H18I 1.0068 0.7631 0.6245 0.080 Uiso calc 0.32(3) A -2
H H18J 1.0189 0.5535 0.6176 0.080 Uiso calc 0.32(3) A -2
N N21 0.2331(2) 0.63012(18) 0.08195(4) 0.0491(3) Uani d 1 . .
N N22 0.1660(2) 0.43879(18) 0.07478(5) 0.0533(4) Uani d 1 . .
C C23 0.1905(2) 0.4051(2) 0.03193(5) 0.0478(4) Uani d 1 . .
C C24 0.2739(2) 0.5671(2) 0.00926(5) 0.0443(4) Uani d 1 . .
C C25 0.3038(2) 0.7147(2) 0.04306(5) 0.0439(3) Uani d 1 . .
O O25 0.37499(18) 0.88094(15) 0.03984(4) 0.0577(3) Uani d 1 . .
C C211 0.2112(2) 0.7113(2) 0.12484(5) 0.0486(4) Uani d 1 . .
C C212 0.1853(2) 0.8922(3) 0.12845(6) 0.0582(4) Uani d 1 . .
H H212 0.1815 0.9619 0.1024 0.070 Uiso calc 1 . .
C C213 0.1650(3) 0.9689(3) 0.17104(7) 0.0723(6) Uani d 1 . .
H H213 0.1501 1.0913 0.1736 0.087 Uiso calc 1 . .
C C214 0.1666(3) 0.8663(4) 0.20937(7) 0.0827(7) Uani d 1 . .
H H214 0.1532 0.9186 0.2380 0.099 Uiso calc 1 . .
C C215 0.1878(3) 0.6869(4) 0.20548(7) 0.0838(7) Uani d 1 . .
H H215 0.1863 0.6167 0.2316 0.101 Uiso calc 1 . .
C C216 0.2114(3) 0.6073(3) 0.16355(6) 0.0656(5) Uani d 1 . .
H H216 0.2273 0.4851 0.1614 0.079 Uiso calc 1 . .
C C231 0.1310(3) 0.2152(2) 0.01157(7) 0.0656(5) Uani d 1 . .
H H23A 0.0553 0.1392 0.0324 0.098 Uiso calc 1 . .
H H23B 0.2386 0.1635 0.0058 0.098 Uiso calc 1 . .
H H23C 0.0605 0.2203 -0.0167 0.098 Uiso calc 1 . .
C C26 0.3037(2) 0.5852(2) -0.03669(5) 0.0469(4) Uani d 1 . .
H H26 0.2699 0.4793 -0.0554 0.056 Uiso calc 1 . .
N N27 0.3757(2) 0.7387(2) -0.05621(4) 0.0502(3) Uani d 1 . .
H H27 0.414(3) 0.844(3) -0.0393(6) 0.060 Uiso d 1 . .
C C271 0.3937(2) 0.7644(3) -0.10545(5) 0.0537(4) Uani d 1 . .
H H271 0.5249 0.8137 -0.1103 0.064 Uiso calc 1 . .
C C272 0.2827(3) 0.9097(3) -0.12060(6) 0.0658(5) Uani d 1 . .
H H27A 0.3256 1.0234 -0.1026 0.079 Uiso calc 1 . .
H H27B 0.1522 0.8664 -0.1153 0.079 Uiso calc 1 . .
C C273 0.3050(3) 0.9479(4) -0.17133(7) 0.0789(6) Uani d 1 . .
H H27G 0.2271 1.0345 -0.1808 0.095 Uiso calc 1 . .
H H27H 0.4332 1.0042 -0.1760 0.095 Uiso calc 1 . .
C C274 0.2522(4) 0.7735(4) -0.20009(7) 0.0914(8) Uani d 1 . .
H H27E 0.2759 0.8008 -0.2318 0.110 Uiso calc 1 . .
H H27F 0.1202 0.7252 -0.1983 0.110 Uiso calc 1 . .
C C275 0.3611(4) 0.6279(4) -0.18447(7) 0.0942(8) Uani d 1 . .
H H27I 0.4919 0.6708 -0.1894 0.113 Uiso calc 1 . .
H H27J 0.3187 0.5147 -0.2027 0.113 Uiso calc 1 . .
C C276 0.3374(3) 0.5870(3) -0.13382(6) 0.0702(5) Uani d 1 . .
H H27C 0.2087 0.5324 -0.1291 0.084 Uiso calc 1 . .
H H27D 0.4141 0.4993 -0.1244 0.084 Uiso calc 1 . .

loop_
_atom_site_aniso_label
_atom_site_aniso_U_11
_atom_site_aniso_U_22
_atom_site_aniso_U_33
_atom_site_aniso_U_12
_atom_site_aniso_U_13
_atom_site_aniso_U_23
N11 0.0423(7) 0.0615(9) 0.0402(7) 0.0006(6) 0.0047(5) 0.0052(6)
N12 0.0425(7) 0.0630(9) 0.0500(8) 0.0014(6) 0.0076(6) 0.0013(6)
C13 0.0439(8) 0.0498(9) 0.0488(9) 0.0090(7) 0.0040(7) -0.0036(7)
C14 0.0459(8) 0.0453(8) 0.0417(8) 0.0096(7) 0.0038(6) 0.0000(6)
C15 0.0446(9) 0.0461(9) 0.0399(8) 0.0051(7) 0.0069(6) 0.0019(6)
O15 0.0468(7) 0.0705(8) 0.0477(6) -0.0021(6) 0.0059(5) 0.0088(5)
C111 0.0517(9) 0.0472(9) 0.0412(8) 0.0023(7) 0.0039(7) 0.0055(6)
C112 0.0587(10) 0.0542(10) 0.0541(10) 0.0117(8) 0.0063(8) 0.0066(8)
C113 0.0623(11) 0.0625(12) 0.0716(12) 0.0095(9) -0.0064(9) 0.0188(9)
C114 0.0804(15) 0.0885(15) 0.0545(11) -0.0039(12) -0.0094(10) 0.0260(10)
C115 0.0789(15) 0.121(2) 0.0436(10) 0.0003(13) 0.0123(9) 0.0162(11)
C116 0.0573(11) 0.0948(15) 0.0460(9) 0.0077(10) 0.0103(8) 0.0084(9)
C131 0.0454(9) 0.0774(13) 0.0632(11) 0.0084(9) 0.0008(8) -0.0050(9)
C16 0.0509(9) 0.0458(9) 0.0440(8) 0.0086(7) -0.0013(7) -0.0012(7)
N17 0.0557(8) 0.0540(8) 0.0395(7) 0.0023(6) 0.0009(6) -0.0004(6)
C171 0.0772(14) 0.0455(9) 0.0407(8) 0.0024(9) 0.0082(8) 0.0025(7)
C172 0.075(3) 0.057(2) 0.0525(14) 0.003(2) 0.0107(16) -0.0052(13)
C173 0.118(5) 0.053(2) 0.0627(19) 0.002(3) 0.033(3) -0.0058(15)
C174 0.147(8) 0.0747(16) 0.0416(12) 0.013(4) 0.013(2) -0.0036(12)
C175 0.135(5) 0.098(4) 0.0416(11) 0.030(3) -0.0025(17) 0.0046(14)
C176 0.086(2) 0.071(3) 0.0420(11) 0.0137(16) -0.0041(11) 0.0018(12)
C18 0.0509(9) 0.0458(9) 0.0440(8) 0.0086(7) -0.0013(7) -0.0012(7)
N18 0.0557(8) 0.0540(8) 0.0395(7) 0.0023(6) 0.0009(6) -0.0004(6)
C181 0.0772(14) 0.0455(9) 0.0407(8) 0.0024(9) 0.0082(8) 0.0025(7)
C182 0.075(3) 0.057(2) 0.0525(14) 0.003(2) 0.0107(16) -0.0052(13)
C183 0.118(5) 0.053(2) 0.0627(19) 0.002(3) 0.033(3) -0.0058(15)
C184 0.147(8) 0.0747(16) 0.0416(12) 0.013(4) 0.013(2) -0.0036(12)
C185 0.135(5) 0.098(4) 0.0416(11) 0.030(3) -0.0025(17) 0.0046(14)
C186 0.086(2) 0.071(3) 0.0420(11) 0.0137(16) -0.0041(11) 0.0018(12)
N21 0.0635(9) 0.0408(7) 0.0389(7) -0.0008(6) 0.0035(6) 0.0043(5)
N22 0.0665(9) 0.0405(7) 0.0483(8) -0.0013(6) -0.0011(6) 0.0087(6)
C23 0.0530(9) 0.0410(8) 0.0481(9) 0.0072(7) -0.0051(7) 0.0044(6)
C24 0.0480(8) 0.0438(8) 0.0410(8) 0.0087(7) -0.0011(6) 0.0037(6)
C25 0.0482(8) 0.0422(9) 0.0397(8) 0.0048(7) -0.0004(6) 0.0060(6)
O25 0.0746(8) 0.0428(7) 0.0504(6) -0.0031(6) 0.0062(6) 0.0055(5)
C211 0.0452(8) 0.0571(10) 0.0394(8) -0.0005(7) 0.0020(6) 0.0026(7)
C212 0.0557(10) 0.0607(11) 0.0570(10) 0.0076(8) 0.0055(8) -0.0017(8)
C213 0.0583(11) 0.0790(14) 0.0772(14) 0.0068(10) 0.0134(10) -0.0199(11)
C214 0.0684(13) 0.114(2) 0.0565(12) -0.0068(13) 0.0161(10) -0.0232(12)
C215 0.0926(16) 0.1088(19) 0.0406(10) -0.0056(14) 0.0061(10) 0.0077(11)
C216 0.0777(13) 0.0699(12) 0.0451(9) 0.0027(10) 0.0038(8) 0.0111(8)
C231 0.0838(14) 0.0426(10) 0.0668(11) 0.0062(9) -0.0079(10) 0.0005(8)
C26 0.0485(9) 0.0487(9) 0.0427(8) 0.0083(7) -0.0017(6) -0.0007(7)
N27 0.0567(8) 0.0510(8) 0.0391(7) 0.0017(7) -0.0005(6) 0.0018(6)
C271 0.0499(9) 0.0684(11) 0.0395(8) 0.0024(8) 0.0024(7) 0.0074(7)
C272 0.0671(12) 0.0767(13) 0.0528(10) 0.0109(10) 0.0016(8) 0.0160(9)
C273 0.0638(12) 0.1108(18) 0.0594(12) 0.0077(12) -0.0022(9) 0.0321(12)
C274 0.0844(16) 0.138(2) 0.0441(10) 0.0010(15) -0.0050(10) 0.0190(12)
C275 0.116(2) 0.116(2) 0.0457(11) 0.0115(16) 0.0094(11) -0.0067(11)
C276 0.0837(14) 0.0795(14) 0.0445(9) 0.0092(11) 0.0036(9) -0.0034(9)

loop_
_atom_type_symbol
_atom_type_description
_atom_type_scat_dispersion_real
_atom_type_scat_dispersion_imag
_atom_type_scat_source
C C 0.0181 0.0091 'International Tables Vol C Tables 4.2.6.8 and 6.1.1.4'
H H 0.0000 0.0000 'International Tables Vol C Tables 4.2.6.8 and 6.1.1.4'
N N 0.0311 0.0180 'International Tables Vol C Tables 4.2.6.8 and 6.1.1.4'
O O 0.0492 0.0322 'International Tables Vol C Tables 4.2.6.8 and 6.1.1.4'

loop_
_geom_angle_atom_site_label_1
_geom_angle_atom_site_label_2
_geom_angle_atom_site_label_3
_geom_angle
_geom_angle_publ_flag
C15 N11 C111 128.49(13) ?
C15 N11 N12 112.79(12) ?
C111 N11 N12 118.64(13) ?
C13 N12 N11 105.14(13) ?
N12 C13 C14 112.21(14) ?
N12 C13 C131 120.74(15) ?
C14 C13 C131 127.03(15) ?
C16 C14 C13 128.12(15) ?
C16 C14 C15 125.41(15) ?
C13 C14 C15 106.17(13) ?
O15 C15 N11 126.52(14) ?
O15 C15 C14 129.81(14) ?
N11 C15 C14 103.66(13) ?
C112 C111 C116 119.61(16) ?
C112 C111 N11 120.43(15) ?
C116 C111 N11 119.95(16) ?
C111 C112 C113 119.65(17) ?
C111 C112 H112 120.2 ?
C113 C112 H112 120.2 ?
C114 C113 C112 120.76(19) ?
C114 C113 H113 119.6 ?
C112 C113 H113 119.6 ?
C113 C114 C115 119.20(18) ?
C113 C114 H114 120.4 ?
C115 C114 H114 120.4 ?
C114 C115 C116 121.3(2) ?
C114 C115 H115 119.3 ?
C116 C115 H115 119.3 ?
C115 C116 C111 119.45(19) ?
C115 C116 H116 120.3 ?
C111 C116 H116 120.3 ?
C13 C131 H13A 109.5 ?
C13 C131 H13B 109.5 ?
H13A C131 H13B 109.5 ?
C13 C131 H13C 109.5 ?
H13A C131 H13C 109.5 ?
H13B C131 H13C 109.5 ?
N17 C16 C14 125.39(15) ?
N17 C16 H16 117.3 ?
C14 C16 H16 117.3 ?
C16 N17 C171 127.7(3) y
C16 N17 H17 116.1 y
C171 N17 H17 116.1 y
N17 C171 C176 113.1(3) ?
N17 C171 C172 108.8(3) ?
C176 C171 C172 111.6(3) ?
N17 C171 H171 107.7 ?
C176 C171 H171 107.7 ?
C172 C171 H171 107.7 ?
C173 C172 C171 111.0(3) ?
C173 C172 H17A 109.4 ?
C171 C172 H17A 109.4 ?
C173 C172 H17B 109.4 ?
C171 C172 H17B 109.4 ?
H17A C172 H17B 108.0 ?
C174 C173 C172 110.8(3) ?
C174 C173 H17C 109.5 ?
C172 C173 H17C 109.5 ?
C174 C173 H17D 109.5 ?
C172 C173 H17D 109.5 ?
H17C C173 H17D 108.1 ?
C173 C174 C175 111.3(3) ?
C173 C174 H17E 109.4 ?
C175 C174 H17E 109.4 ?
C173 C174 H17F 109.4 ?
C175 C174 H17F 109.4 ?
H17E C174 H17F 108.0 ?
C174 C175 C176 111.7(3) ?
C174 C175 H17G 109.3 ?
C176 C175 H17G 109.3 ?
C174 C175 H17H 109.3 ?
C176 C175 H17H 109.3 ?
H17G C175 H17H 108.0 ?
C171 C176 C175 109.2(3) ?
C171 C176 H17I 109.8 ?
C175 C176 H17I 109.8 ?
C171 C176 H17J 109.8 ?
C175 C176 H17J 109.8 ?
H17I C176 H17J 108.3 ?
C186 C181 C182 110.7(6) ?
C186 C181 H181 107.8 ?
C182 C181 H181 107.8 ?
C181 C182 C183 110.9(5) ?
C181 C182 H18A 109.5 ?
C183 C182 H18A 109.5 ?
C181 C182 H18B 109.5 ?
C183 C182 H18B 109.5 ?
H18A C182 H18B 108.0 ?
C184 C183 C182 110.9(6) ?
C184 C183 H18C 109.5 ?
C182 C183 H18C 109.5 ?
C184 C183 H18D 109.5 ?
C182 C183 H18D 109.5 ?
H18C C183 H18D 108.1 ?
C183 C184 C185 110.7(6) ?
C183 C184 H18E 109.5 ?
C185 C184 H18E 109.5 ?
C183 C184 H18F 109.5 ?
C185 C184 H18F 109.5 ?
H18E C184 H18F 108.1 ?
C184 C185 C186 111.6(6) ?
C184 C185 H18G 109.3 ?
C186 C185 H18G 109.3 ?
C184 C185 H18H 109.3 ?
C186 C185 H18H 109.3 ?
H18G C185 H18H 108.0 ?
C181 C186 C185 109.6(5) ?
C181 C186 H18I 109.8 ?
C185 C186 H18I 109.8 ?
C181 C186 H18J 109.8 ?
C185 C186 H18J 109.8 ?
H18I C186 H18J 108.2 ?
C25 N21 C211 128.78(13) ?
C25 N21 N22 112.62(12) ?
C211 N21 N22 118.48(13) ?
C23 N22 N21 105.28(12) ?
N22 C23 C24 112.31(14) ?
N22 C23 C231 120.50(15) ?
C24 C23 C231 127.18(15) ?
C26 C24 C23 127.73(15) ?
C26 C24 C25 125.83(15) ?
C23 C24 C25 106.16(13) ?
O25 C25 N21 126.31(14) ?
O25 C25 C24 130.08(14) ?
N21 C25 C24 103.61(13) ?
C216 C211 C212 119.83(16) ?
C216 C211 N21 119.36(16) ?
C212 C211 N21 120.79(15) ?
C213 C212 C211 119.60(19) ?
C213 C212 H212 120.2 ?
C211 C212 H212 120.2 ?
C214 C213 C212 120.5(2) ?
C214 C213 H213 119.7 ?
C212 C213 H213 119.7 ?
C215 C214 C213 119.63(19) ?
C215 C214 H214 120.2 ?
C213 C214 H214 120.2 ?
C214 C215 C216 121.2(2) ?
C214 C215 H215 119.4 ?
C216 C215 H215 119.4 ?
C215 C216 C211 119.2(2) ?
C215 C216 H216 120.4 ?
C211 C216 H216 120.4 ?
C23 C231 H23A 109.5 ?
C23 C231 H23B 109.5 ?
H23A C231 H23B 109.5 ?
C23 C231 H23C 109.5 ?
H23A C231 H23C 109.5 ?
H23B C231 H23C 109.5 ?
N27 C26 C24 125.53(15) ?
N27 C26 H26 117.2 ?
C24 C26 H26 117.2 ?
C26 N27 C271 126.32(15) y
C26 N27 H27 120.4(12) y
C271 N27 H27 113.2(12) y
N27 C271 C276 113.45(15) ?
N27 C271 C272 108.77(14) ?
C276 C271 C272 111.56(15) ?
N27 C271 H271 107.6 ?
C276 C271 H271 107.6 ?
C272 C271 H271 107.6 ?
C271 C272 C273 110.61(17) ?
C271 C272 H27A 109.5 ?
C273 C272 H27A 109.5 ?
C271 C272 H27B 109.5 ?
C273 C272 H27B 109.5 ?
H27A C272 H27B 108.1 ?
C274 C273 C272 111.25(18) ?
C274 C273 H27G 109.4 ?
C272 C273 H27G 109.4 ?
C274 C273 H27H 109.4 ?
C272 C273 H27H 109.4 ?
H27G C273 H27H 108.0 ?
C273 C274 C275 111.48(19) ?
C273 C274 H27E 109.3 ?
C275 C274 H27E 109.3 ?
C273 C274 H27F 109.3 ?
C275 C274 H27F 109.3 ?
H27E C274 H27F 108.0 ?
C274 C275 C276 111.7(2) ?
C274 C275 H27I 109.3 ?
C276 C275 H27I 109.3 ?
C274 C275 H27J 109.3 ?
C276 C275 H27J 109.3 ?
H27I C275 H27J 108.0 ?
C271 C276 C275 109.54(18) ?
C271 C276 H27C 109.8 ?
C275 C276 H27C 109.8 ?
C271 C276 H27D 109.8 ?
C275 C276 H27D 109.8 ?
H27C C276 H27D 108.2 ?

loop_
_geom_bond_atom_site_label_1
_geom_bond_atom_site_label_2
_geom_bond_distance
_geom_bond_publ_flag
N11 N12 1.4091(18) y
N12 C13 1.302(2) y
C13 C14 1.425(2) y
C14 C15 1.431(2) y
C15 N11 1.3788(19) y
C14 C16 1.377(2) y
C16 N17 1.305(2) y
C15 O15 1.2419(19) y
N11 C111 1.407(2) ?
C13 C131 1.486(2) ?
C111 C112 1.379(2) ?
C111 C116 1.383(2) ?
C112 C113 1.382(2) ?
C112 H112 0.9300 ?
C113 C114 1.365(3) ?
C113 H113 0.9300 ?
C114 C115 1.366(3) ?
C114 H114 0.9300 ?
C115 C116 1.372(3) ?
C115 H115 0.9300 ?
C116 H116 0.9300 ?
C131 H13A 0.9600 ?
C131 H13B 0.9600 ?
C131 H13C 0.9600 ?
C16 H16 0.9300 ?
N17 C171 1.461(2) ?
N17 H17 0.8600 ?
C171 C176 1.513(3) ?
C171 C172 1.524(3) ?
C171 H171 0.9800 ?
C172 C173 1.523(3) ?
C172 H17A 0.9700 ?
C172 H17B 0.9700 ?
C173 C174 1.513(5) ?
C173 H17C 0.9700 ?
C173 H17D 0.9700 ?
C174 C175 1.514(5) ?
C174 H17E 0.9700 ?
C174 H17F 0.9700 ?
C175 C176 1.524(3) ?
C175 H17G 0.9700 ?
C175 H17H 0.9700 ?
C176 H17I 0.9700 ?
C176 H17J 0.9700 ?
C181 C186 1.514(4) ?
C181 C182 1.523(5) ?
C181 H181 0.9800 ?
C182 C183 1.524(5) ?
C182 H18A 0.9700 ?
C182 H18B 0.9700 ?
C183 C184 1.513(6) ?
C183 H18C 0.9700 ?
C183 H18D 0.9700 ?
C184 C185 1.514(6) ?
C184 H18E 0.9700 ?
C184 H18F 0.9700 ?
C185 C186 1.525(4) ?
C185 H18G 0.9700 ?
C185 H18H 0.9700 ?
C186 H18I 0.9700 ?
C186 H18J 0.9700 ?
N21 N22 1.4080(18) y
N22 C23 1.299(2) y
C23 C24 1.424(2) y
C24 C25 1.431(2) y
C25 N21 1.3825(19) y
C24 C26 1.376(2) y
C26 N27 1.307(2) y
C25 O25 1.2431(19) y
N21 C211 1.407(2) ?
C23 C231 1.485(2) ?
C211 C216 1.380(2) ?
C211 C212 1.383(2) ?
C212 C213 1.382(3) ?
C212 H212 0.9300 ?
C213 C214 1.366(3) ?
C213 H213 0.9300 ?
C214 C215 1.362(4) ?
C214 H214 0.9300 ?
C215 C216 1.380(3) ?
C215 H215 0.9300 ?
C216 H216 0.9300 ?
C231 H23A 0.9600 ?
C231 H23B 0.9600 ?
C231 H23C 0.9600 ?
C26 H26 0.9300 ?
N27 C271 1.465(2) ?
N27 H27 0.90(2) ?
C271 C276 1.510(3) ?
C271 C272 1.524(3) ?
C271 H271 0.9800 ?
C272 C273 1.526(3) ?
C272 H27A 0.9700 ?
C272 H27B 0.9700 ?
C273 C274 1.496(4) ?
C273 H27G 0.9700 ?
C273 H27H 0.9700 ?
C274 C275 1.520(4) ?
C274 H27E 0.9700 ?
C274 H27F 0.9700 ?
C275 C276 1.528(3) ?
C275 H27I 0.9700 ?
C275 H27J 0.9700 ?
C276 H27C 0.9700 ?
C276 H27D 0.9700 ?

loop_
_geom_hbond_atom_site_label_D
_geom_hbond_atom_site_label_H
_geom_hbond_atom_site_label_A
_geom_hbond_site_symmetry_A
_geom_hbond_distance_DH
_geom_hbond_distance_HA
_geom_hbond_distance_DA
_geom_hbond_angle_DHA
_geom_hbond_publ_flag
N17 H17 O15 . 0.86 2.32 2.9539(17) 131 y
N17 H17 O15 2_666 0.86 2.35 3.0331(19) 136 y
N27 H27 O25 . 0.90(2) 2.361(18) 2.9760(17) 125.6(16) y
N27 H27 O25 2_675 0.90(2) 2.30(2) 3.0526(19) 140.6(17) y

loop_
_geom_torsion_atom_site_label_1
_geom_torsion_atom_site_label_2
_geom_torsion_atom_site_label_3
_geom_torsion_atom_site_label_4
_geom_torsion
_geom_torsion_publ_flag
C15 N11 N12 C13 -1.39(18) ?
C111 N11 N12 C13 175.60(14) ?
N11 N12 C13 C14 0.61(18) ?
N11 N12 C13 C131 -178.27(15) ?
N12 C13 C14 C16 -173.60(15) ?
C131 C13 C14 C16 5.2(3) ?
N12 C13 C14 C15 0.30(19) ?
C131 C13 C14 C15 179.09(16) ?
C111 N11 C15 O15 5.0(3) ?
N12 N11 C15 O15 -178.35(15) ?
C111 N11 C15 C14 -175.09(15) ?
N12 N11 C15 C14 1.53(17) ?
C16 C14 C15 O15 -7.1(3) ?
C13 C14 C15 O15 178.80(16) ?
C16 C14 C15 N11 173.03(15) ?
C13 C14 C15 N11 -1.08(16) ?
C15 N11 C111 C112 31.2(3) ?
N12 N11 C111 C112 -145.22(16) y
C15 N11 C111 C116 -149.63(18) ?
N12 N11 C111 C116 33.9(2) ?
C116 C111 C112 C113 1.3(3) ?
N11 C111 C112 C113 -179.59(16) ?
C111 C112 C113 C114 -1.1(3) ?
C112 C113 C114 C115 0.3(3) ?
C113 C114 C115 C116 0.4(4) ?
C114 C115 C116 C111 -0.3(4) ?
C112 C111 C116 C115 -0.6(3) ?
N11 C111 C116 C115 -179.74(19) ?
C13 C14 C16 N17 177.47(16) ?
C15 C14 C16 N17 4.7(3) ?
C14 C16 N17 C171 -173.9(3) y
C16 N17 C171 C176 -3.9(6) ?
C16 N17 C171 C172 120.7(5) y
N17 C171 C172 C173 177.7(4) y
C176 C171 C172 C173 -56.8(5) ?
C171 C172 C173 C174 54.8(5) ?
C172 C173 C174 C175 -54.9(6) ?
C173 C174 C175 C176 56.7(6) ?
N17 C171 C176 C175 -179.8(5) ?
C172 C171 C176 C175 57.1(5) ?
C174 C175 C176 C171 -57.0(6) ?
C186 C181 C182 C183 -57.5(11) ?
C181 C182 C183 C184 56.0(12) ?
C182 C183 C184 C185 -55.4(12) ?
C183 C184 C185 C186 56.7(12) ?
C182 C181 C186 C185 57.6(11) ?
C184 C185 C186 C181 -57.6(12) ?
C25 N21 N22 C23 -1.38(18) ?
C211 N21 N22 C23 174.97(14) ?
N21 N22 C23 C24 0.44(18) ?
N21 N22 C23 C231 -178.57(15) ?
N22 C23 C24 C26 -173.52(15) ?
C231 C23 C24 C26 5.4(3) ?
N22 C23 C24 C25 0.57(19) ?
C231 C23 C24 C25 179.50(16) ?
C211 N21 C25 O25 5.6(3) ?
N22 N21 C25 O25 -178.55(15) ?
C211 N21 C25 C24 -174.19(15) ?
N22 N21 C25 C24 1.69(17) ?
C26 C24 C25 O25 -6.8(3) ?
C23 C24 C25 O25 178.93(17) ?
C26 C24 C25 N21 172.92(15) ?
C23 C24 C25 N21 -1.32(16) ?
C25 N21 C211 C216 -153.67(17) ?
N22 N21 C211 C216 30.7(2) ?
C25 N21 C211 C212 27.8(3) ?
N22 N21 C211 C212 -147.86(16) y
C216 C211 C212 C213 1.8(3) ?
N21 C211 C212 C213 -179.70(16) ?
C211 C212 C213 C214 -1.3(3) ?
C212 C213 C214 C215 -0.2(3) ?
C213 C214 C215 C216 1.3(4) ?
C214 C215 C216 C211 -0.8(3) ?
C212 C211 C216 C215 -0.7(3) ?
N21 C211 C216 C215 -179.27(18) ?
C23 C24 C26 N27 177.69(16) ?
C25 C24 C26 N27 4.7(3) ?
C24 C26 N27 C271 -174.29(15) y
C26 N27 C271 C276 -5.9(2) ?
C26 N27 C271 C272 118.84(19) y
N27 C271 C272 C273 177.30(16) y
C276 C271 C272 C273 -56.8(2) ?
C271 C272 C273 C274 55.4(2) ?
C272 C273 C274 C275 -55.1(3) ?
C273 C274 C275 C276 55.9(3) ?
N27 C271 C276 C275 -179.97(17) ?
C272 C271 C276 C275 56.8(2) ?
C274 C275 C276 C271 -56.0(3) ?
